data_7030048
loop_
_publ_author_name
'C\'anaves, Mar\'ia M'
'Cabra, Mar\'ia I'
'Bauz\'a, Antonio'
'Ca\~nellas, Pablo'
'S\'anchez, Kika'
'Orvay, Francisca'
'Garc\'ia-Raso, Angel'
'Fiol, Juan J.'
'Terr\'on, Angel'
'Barcel\'o-Oliver, Miquel'
'Ballester, Pablo'
'Mata, Ignasi'
'Molins, Elies'
'Hussain, Firasat'
'Frontera, Antonio'

_publ_section_title
;
 Crystal structures and DFT calculations of new
 chlorido-dimethylsulfoxide-M(III) (M = Ir, Ru, Rh) complexes with the
 N-pyrazolyl pyrimidine donor ligand: kinetic vs. thermodynamic isomers.
;
_journal_issue 17
_journal_name_full 'Dalton transactions (Cambridge, England : 2003)'
_journal_page_first 6353
_journal_page_last 6364
_journal_paper_doi 10.1039/c3dt52700j
_journal_volume 43
_journal_year 2014
_chemical_absolute_configuration ad
_chemical_formula_sum 'C9 H12 Cl3 N4 O Rh S'
_chemical_formula_weight 433.55
_chemical_name_systematic
; 
 ? 
;
_space_group_IT_number 33
_symmetry_cell_setting orthorhombic
_symmetry_space_group_name_Hall 'P 2c -2n'
_symmetry_space_group_name_H-M 'P n a 21'
_atom_sites_solution_hydrogens geom
_atom_sites_solution_primary direct
_atom_sites_solution_secondary difmap
_audit_creation_method SHELXL-97
_cell_angle_alpha 90.00
_cell_angle_beta 90.00
_cell_angle_gamma 90.00
_cell_formula_units_Z 4
_cell_length_a 17.8313(16)
_cell_length_b 7.6272(7)
_cell_length_c 10.6810(9)
_cell_measurement_reflns_used 7703
_cell_measurement_temperature 100(2)
_cell_measurement_theta_max 33.16
_cell_measurement_theta_min 2.28
_cell_volume 1452.6(2)
_computing_cell_refinement 'Bruker APEX2 v2011.4-0'
_computing_data_collection 'Bruker APEX2 v2011.4-0'
_computing_data_reduction 'Bruker SAINT V7.60A'
_computing_molecular_graphics 'Bruker SHELXTL'
_computing_publication_material 'Bruker SHELXTL'
_computing_structure_refinement 'SHELXL-97 (Sheldrick, 2008)'
_computing_structure_solution Sir2011
_diffrn_ambient_temperature 100(2)
_diffrn_detector_area_resol_mean 512
_diffrn_detector_type '4K CCD area detector APEX II'
_diffrn_measured_fraction_theta_full 0.980
_diffrn_measured_fraction_theta_max 0.951
_diffrn_measurement_device_type 'APEX DUO Kappa 4-axis goniometer'
_diffrn_measurement_method
;
 Fullsphere data collection, phi and omega scans
;
_diffrn_measurement_specimen_support 'magnetic support with MicroMount'
_diffrn_radiation_monochromator 'Quazar MX Multilayer Optics'
_diffrn_radiation_type MoK\a
_diffrn_radiation_wavelength 0.71073
_diffrn_reflns_av_R_equivalents 0.0333
_diffrn_reflns_av_sigmaI/netI 0.0318
_diffrn_reflns_limit_h_max 27
_diffrn_reflns_limit_h_min -26
_diffrn_reflns_limit_k_max 11
_diffrn_reflns_limit_k_min -5
_diffrn_reflns_limit_l_max 13
_diffrn_reflns_limit_l_min -14
_diffrn_reflns_number 9994
_diffrn_reflns_theta_full 30.00
_diffrn_reflns_theta_max 33.17
_diffrn_reflns_theta_min 2.28
_diffrn_source 'Microfocus source E025 IuS'
_diffrn_source_current 0.6
_diffrn_source_power 50
_diffrn_source_size '0.2 mm x 0.2 mm fine focus'
_diffrn_source_type 'Bruker APEX DUO'
_exptl_absorpt_coefficient_mu 1.866
_exptl_absorpt_correction_T_max 0.9816
_exptl_absorpt_correction_T_min 0.9291
_exptl_absorpt_correction_type empirical
_exptl_absorpt_process_details
; 
 SADABS Version 2008/1 Bruker-Nonius
 Blessing, Acta Cryst. (1995) A51 33-38
;
_exptl_crystal_colour orange
_exptl_crystal_density_diffrn 1.982
_exptl_crystal_density_method 'not measured'
_exptl_crystal_description block
_exptl_crystal_F_000 856
_exptl_crystal_size_max 0.04
_exptl_crystal_size_mid 0.01
_exptl_crystal_size_min 0.01
_refine_diff_density_max 1.112
_refine_diff_density_min -1.285
_refine_diff_density_rms 0.103
_refine_ls_abs_structure_details 'Flack H D (1983), Acta Cryst. A39, 876-881'
_refine_ls_abs_structure_Flack 0.02(2)
_refine_ls_extinction_method none
_refine_ls_goodness_of_fit_ref 1.051
_refine_ls_hydrogen_treatment noref
_refine_ls_matrix_type full
_refine_ls_number_parameters 174
_refine_ls_number_reflns 4919
_refine_ls_number_restraints 1
_refine_ls_restrained_S_all 1.051
_refine_ls_R_factor_all 0.0226
_refine_ls_R_factor_gt 0.0219
_refine_ls_shift/su_max 0.002
_refine_ls_shift/su_mean 0.000
_refine_ls_structure_factor_coef Fsqd
_refine_ls_weighting_details 'calc w=1/[\s^2^(Fo^2^)+(0.0321P)^2^+0.2797P] where P=(Fo^2^+2Fc^2^)/3'
_refine_ls_weighting_scheme calc
_refine_ls_wR_factor_gt 0.0578
_refine_ls_wR_factor_ref 0.0584
_reflns_number_gt 4792
_reflns_number_total 4919
_reflns_threshold_expression >2sigma(I)
_cod_data_source_file c3dt52700j2.cif
_cod_data_source_block mo_mcj05
_cod_depositor_comments
;
The following automatic conversions were performed:

'_symmetry_cell_setting' value 'Orthorhombic' changed to
'orthorhombic' according to
/usr/data/users/saulius/crontab/automatic-downloads/current/RSC/lib/dictionaries/cif_core.dic
dictionary named 'cif_core.dic' version 2.4.2 from 2011-04-26.

Automatic conversion script
Id: cif_fix_values 2281 2013-09-26 08:29:07Z andrius 
;
_cod_original_sg_symbol_H-M Pna2(1)
_cod_database_code 7030048

loop_
_symmetry_equiv_pos_as_xyz
'x, y, z'
'-x, -y, z+1/2'
'x+1/2, -y+1/2, z'
'-x+1/2, y+1/2, z+1/2'

loop_
_atom_site_label
_atom_site_type_symbol
_atom_site_fract_x
_atom_site_fract_y
_atom_site_fract_z
_atom_site_U_iso_or_equiv
_atom_site_adp_type
_atom_site_occupancy
_atom_site_symmetry_multiplicity
_atom_site_calc_flag
_atom_site_refinement_flags
C3 C 0.84819(11) 0.5242(3) -0.2150(2) 0.0163(4) Uani 1 1 d .
H3 H 0.8078 0.4474 -0.2338 0.020 Uiso 1 1 calc R
C4 C 0.89419(12) 0.6058(3) -0.30503(18) 0.0189(4) Uani 1 1 d .
H4 H 0.8907 0.5955 -0.3935 0.023 Uiso 1 1 calc R
C5 C 0.94509(12) 0.7035(3) -0.23811(19) 0.0184(4) Uani 1 1 d .
H5 H 0.9841 0.7744 -0.2716 0.022 Uiso 1 1 calc R
C7 C 0.96600(11) 0.7317(2) -0.00537(19) 0.0152(3) Uani 1 1 d .
C11 C 1.05647(12) 0.8944(2) 0.0849(2) 0.0219(4) Uani 1 1 d .
H11 H 1.0973 0.9741 0.0797 0.026 Uiso 1 1 calc R
C10 C 1.03504(12) 0.8311(2) 0.2009(2) 0.0194(4) Uani 1 1 d .
H10 H 1.0601 0.8681 0.2748 0.023 Uiso 1 1 calc R
C9 C 0.97614(11) 0.7121(2) 0.20696(19) 0.0168(3) Uani 1 1 d .
H9 H 0.9604 0.6680 0.2859 0.020 Uiso 1 1 calc R
C1S C 0.82902(12) 0.1778(2) 0.2915(2) 0.0181(3) Uani 1 1 d .
H1SA H 0.8072 0.1422 0.3718 0.027 Uiso 1 1 calc R
H1SB H 0.8805 0.1335 0.2855 0.027 Uiso 1 1 calc R
H1SC H 0.7990 0.1295 0.2228 0.027 Uiso 1 1 calc R
C2S C 0.73656(13) 0.4625(3) 0.3290(2) 0.0190(4) Uani 1 1 d .
H2SA H 0.7314 0.5897 0.3384 0.028 Uiso 1 1 calc R
H2SB H 0.7259 0.4053 0.4093 0.028 Uiso 1 1 calc R
H2SC H 0.7010 0.4206 0.2657 0.028 Uiso 1 1 calc R
Cl1 Cl 0.77713(3) 0.74868(5) 0.11697(4) 0.01783(9) Uani 1 1 d .
Cl2 Cl 0.74214(3) 0.34016(6) 0.02291(4) 0.01606(8) Uani 1 1 d .
Cl3 Cl 0.92486(3) 0.25345(5) 0.03557(5) 0.01768(8) Uani 1 1 d .
N2 N 0.86912(10) 0.56930(19) -0.10082(15) 0.0134(3) Uani 1 1 d .
N1 N 0.92884(9) 0.6791(2) -0.11385(14) 0.0147(3) Uani 1 1 d .
N6 N 1.02118(10) 0.8464(2) -0.01998(17) 0.0191(3) Uani 1 1 d .
N8 N 0.94130(9) 0.65877(18) 0.10200(15) 0.0140(3) Uani 1 1 d .
O1S O 0.88304(11) 0.48052(18) 0.37499(17) 0.0203(3) Uani 1 1 d .
RH1 Rh 0.848676(7) 0.496608(14) 0.08013(3) 0.01079(4) Uani 1 1 d .
S1 S 0.82978(3) 0.41125(5) 0.28119(4) 0.01371(8) Uani 1 1 d .

loop_
_atom_site_aniso_label
_atom_site_aniso_U_11
_atom_site_aniso_U_22
_atom_site_aniso_U_33
_atom_site_aniso_U_23
_atom_site_aniso_U_13
_atom_site_aniso_U_12
C3 0.0159(9) 0.0192(7) 0.0137(10) -0.0030(7) -0.0017(7) 0.0023(6)
C4 0.0229(9) 0.0238(8) 0.0099(8) 0.0007(6) 0.0011(7) 0.0077(7)
C5 0.0195(8) 0.0203(7) 0.0154(9) 0.0043(6) 0.0048(7) 0.0019(7)
C7 0.0159(8) 0.0130(7) 0.0167(9) -0.0005(6) 0.0004(7) 0.0002(6)
C11 0.0227(9) 0.0203(7) 0.0227(10) -0.0008(8) 0.0002(8) -0.0050(7)
C10 0.0222(9) 0.0179(8) 0.0181(9) -0.0014(7) -0.0035(7) -0.0042(7)
C9 0.0209(9) 0.0152(7) 0.0142(9) -0.0022(6) -0.0020(7) -0.0019(7)
C1S 0.0212(8) 0.0138(7) 0.0193(9) 0.0044(6) -0.0034(7) -0.0009(6)
C2S 0.0221(9) 0.0209(7) 0.0139(9) 0.0001(7) 0.0058(7) 0.0008(8)
Cl1 0.0250(2) 0.01577(16) 0.01273(19) 0.00147(13) 0.00394(17) 0.00611(15)
Cl2 0.01664(17) 0.01874(17) 0.0128(2) -0.00100(14) -0.00185(15) -0.00364(14)
Cl3 0.0207(2) 0.01726(17) 0.01506(19) -0.00305(14) -0.00134(18) 0.00526(15)
N2 0.0163(7) 0.0144(6) 0.0094(7) 0.0010(5) 0.0018(5) -0.0004(5)
N1 0.0167(7) 0.0159(6) 0.0116(8) 0.0001(5) 0.0020(6) -0.0014(5)
N6 0.0195(8) 0.0183(7) 0.0195(8) -0.0014(6) 0.0031(7) -0.0036(6)
N8 0.0163(6) 0.0134(6) 0.0122(7) -0.0020(5) -0.0009(5) -0.0012(5)
O1S 0.0279(8) 0.0230(6) 0.0101(7) 0.0007(5) -0.0048(7) -0.0095(6)
RH1 0.01342(6) 0.01126(6) 0.00770(7) -0.00056(4) -0.00033(6) -0.00032(4)
S1 0.01832(19) 0.01393(16) 0.00890(18) 0.00147(13) -0.00112(16) -0.00250(15)

loop_
_atom_type_symbol
_atom_type_description
_atom_type_scat_dispersion_real
_atom_type_scat_dispersion_imag
_atom_type_scat_source
C C 0.0033 0.0016 'International Tables Vol C Tables 4.2.6.8 and 6.1.1.4'
H H 0.0000 0.0000 'International Tables Vol C Tables 4.2.6.8 and 6.1.1.4'
N N 0.0061 0.0033 'International Tables Vol C Tables 4.2.6.8 and 6.1.1.4'
O O 0.0106 0.0060 'International Tables Vol C Tables 4.2.6.8 and 6.1.1.4'
S S 0.1246 0.1234 'International Tables Vol C Tables 4.2.6.8 and 6.1.1.4'
Cl Cl 0.1484 0.1585 'International Tables Vol C Tables 4.2.6.8 and 6.1.1.4'
Rh Rh -1.1178 0.9187 'International Tables Vol C Tables 4.2.6.8 and 6.1.1.4'

loop_
_geom_angle_atom_site_label_1
_geom_angle_atom_site_label_2
_geom_angle_atom_site_label_3
_geom_angle
N2 C3 C4 110.50(18)
C5 C4 C3 105.63(18)
N1 C5 C4 106.87(17)
N6 C7 N8 127.92(19)
N6 C7 N1 116.41(18)
N8 C7 N1 115.67(16)
N6 C11 C10 121.66(18)
C11 C10 C9 118.60(19)
N8 C9 C10 120.51(19)
C3 N2 N1 106.66(15)
C3 N2 RH1 138.78(14)
N1 N2 RH1 113.76(11)
N2 N1 C5 110.34(16)
N2 N1 C7 117.63(15)
C5 N1 C7 131.70(17)
C7 N6 C11 115.57(18)
C9 N8 C7 115.69(16)
C9 N8 RH1 129.89(13)
C7 N8 RH1 114.19(12)
N2 RH1 N8 78.64(6)
N2 RH1 S1 178.07(5)
N8 RH1 S1 100.52(5)
N2 RH1 Cl2 92.08(5)
N8 RH1 Cl2 170.09(5)
S1 RH1 Cl2 88.866(18)
N2 RH1 Cl1 91.91(5)
N8 RH1 Cl1 85.72(4)
S1 RH1 Cl1 89.751(19)
Cl2 RH1 Cl1 91.171(18)
N2 RH1 Cl3 85.37(5)
N8 RH1 Cl3 91.90(4)
S1 RH1 Cl3 92.932(19)
Cl2 RH1 Cl3 90.804(18)
Cl1 RH1 Cl3 176.70(2)
O1S S1 C2S 109.05(11)
O1S S1 C1S 108.65(9)
C2S S1 C1S 101.19(10)
O1S S1 RH1 116.33(7)
C2S S1 RH1 110.30(7)
C1S S1 RH1 110.24(7)

loop_
_geom_bond_atom_site_label_1
_geom_bond_atom_site_label_2
_geom_bond_distance
C3 N2 1.321(3)
C3 C4 1.409(3)
C4 C5 1.375(3)
C5 N1 1.371(2)
C7 N6 1.326(2)
C7 N8 1.348(2)
C7 N1 1.394(3)
C11 N6 1.336(3)
C11 C10 1.383(3)
C10 C9 1.390(3)
C9 N8 1.345(2)
C1S S1 1.7839(17)
C2S S1 1.782(2)
Cl1 RH1 2.3406(5)
Cl2 RH1 2.3251(5)
Cl3 RH1 2.3476(5)
N2 N1 1.362(2)
N2 RH1 2.0435(16)
N8 RH1 2.0766(15)
O1S S1 1.4781(17)
RH1 S1 2.2691(6)

loop_
_geom_torsion_atom_site_label_1
_geom_torsion_atom_site_label_2
_geom_torsion_atom_site_label_3
_geom_torsion_atom_site_label_4
_geom_torsion
N2 C3 C4 C5 0.3(2)
C3 C4 C5 N1 -0.1(2)
N6 C11 C10 C9 1.2(3)
C11 C10 C9 N8 0.6(3)
C4 C3 N2 N1 -0.4(2)
C4 C3 N2 RH1 -168.89(15)
C3 N2 N1 C5 0.3(2)
RH1 N2 N1 C5 172.07(12)
C3 N2 N1 C7 -173.80(16)
RH1 N2 N1 C7 -2.1(2)
C4 C5 N1 N2 -0.1(2)
C4 C5 N1 C7 172.90(18)
N6 C7 N1 N2 -176.26(16)
N8 C7 N1 N2 3.9(2)
N6 C7 N1 C5 11.1(3)
N8 C7 N1 C5 -168.75(19)
N8 C7 N6 C11 0.2(3)
N1 C7 N6 C11 -179.59(17)
C10 C11 N6 C7 -1.6(3)
C10 C9 N8 C7 -1.8(3)
C10 C9 N8 RH1 -175.84(14)
N6 C7 N8 C9 1.4(3)
N1 C7 N8 C9 -178.73(16)
N6 C7 N8 RH1 176.46(16)
N1 C7 N8 RH1 -3.7(2)
C3 N2 RH1 N8 168.0(2)
N1 N2 RH1 N8 0.03(12)
C3 N2 RH1 S1 103.8(14)
N1 N2 RH1 S1 -64.1(14)
C3 N2 RH1 Cl2 -15.5(2)
N1 N2 RH1 Cl2 176.52(12)
C3 N2 RH1 Cl1 -106.8(2)
N1 N2 RH1 Cl1 85.28(12)
C3 N2 RH1 Cl3 75.1(2)
N1 N2 RH1 Cl3 -92.84(12)
C9 N8 RH1 N2 176.15(17)
C7 N8 RH1 N2 2.01(12)
C9 N8 RH1 S1 -5.61(17)
C7 N8 RH1 S1 -179.76(11)
C9 N8 RH1 Cl2 155.3(2)
C7 N8 RH1 Cl2 -18.8(3)
C9 N8 RH1 Cl1 83.33(16)
C7 N8 RH1 Cl1 -90.81(12)
C9 N8 RH1 Cl3 -98.95(16)
C7 N8 RH1 Cl3 86.91(12)
N2 RH1 S1 O1S 62.9(14)
N8 RH1 S1 O1S -0.85(9)
Cl2 RH1 S1 O1S -177.63(8)
Cl1 RH1 S1 O1S -86.45(8)
Cl3 RH1 S1 O1S 91.62(8)
N2 RH1 S1 C2S -172.2(13)
N8 RH1 S1 C2S 123.99(9)
Cl2 RH1 S1 C2S -52.78(8)
Cl1 RH1 S1 C2S 38.39(8)
Cl3 RH1 S1 C2S -143.53(8)
N2 RH1 S1 C1S -61.3(14)
N8 RH1 S1 C1S -125.10(9)
Cl2 RH1 S1 C1S 58.13(8)
Cl1 RH1 S1 C1S 149.30(8)
Cl3 RH1 S1 C1S -32.62(8)
